data_4060777
loop_
_publ_author_name
'Cera, M'
Cerrada,E.
Laguna,M.
'Mata, J. A.'
'Teruel, H.'

_journal_name_full Organometallics
_journal_paper_doi 10.1021/om010541c
_journal_year 2002
_chemical_formula_sum 'C31 H35 Br3 N O3 P Pd'
_chemical_formula_weight 846.70
_space_group_IT_number 61
_symmetry_cell_setting orthorhombic
_symmetry_space_group_name_Hall '-P 2ac 2ab'
_symmetry_space_group_name_H-M 'P b c a'
_cell_angle_alpha 90.00
_cell_angle_beta 90.00
_cell_angle_gamma 90.00
_cell_formula_units_Z 8
_cell_length_a 20.482(4)
_cell_length_b 9.485(2)
_cell_length_c 33.630(7)
_cell_measurement_temperature 100(2)
_cell_volume 6533(2)
_diffrn_ambient_temperature 100(2)
_exptl_crystal_density_diffrn 1.722
_cod_depositor_comments
;
The following automatic conversions were performed:
'_symmetry_cell_setting' value 'Orthorhombic' changed to 'orthorhombic'
according to '/home/saulius/struct/CIF-dictionaries/cif_core.dic'
dictionary named 'cif_core.dic' version 2.4.1 from 2010-06-29.

Automatic conversion script
Id: cif_fix_enum 1527 2010-12-29 10:47:43Z saulius 
;
_cod_database_code 4060777

loop_
_symmetry_equiv_pos_as_xyz
'x, y, z'
'-x+1/2, -y, z+1/2'
'-x, y+1/2, -z+1/2'
'x+1/2, -y+1/2, -z'
'-x, -y, -z'
'x-1/2, y, -z-1/2'
'x, -y-1/2, z-1/2'
'-x-1/2, y-1/2, z'

loop_
_atom_site_label
_atom_site_type_symbol
_atom_site_fract_x
_atom_site_fract_y
_atom_site_fract_z
_atom_site_U_iso_or_equiv
_atom_site_adp_type
_atom_site_occupancy
_atom_site_calc_flag
_atom_site_refinement_flags
_atom_site_disorder_assembly
_atom_site_disorder_group
Pd1 Pd 0.44577(4) 0.49455(9) 0.14793(2) 0.0186(2) Uani 1 d . . .
Br1 Br 0.51730(6) 0.67056(14) 0.17489(4) 0.0349(4) Uani 1 d . . .
Br3 Br 0.36880(7) 0.33425(14) 0.11834(4) 0.0381(4) Uani 1 d . . .
Br2 Br 0.39520(8) 0.45866(17) 0.21283(5) 0.0508(5) Uani 1 d . . .
P1 P 0.49143(14) 0.5182(3) 0.08913(9) 0.0213(7) Uani 1 d . . .
O1 O 0.4978(4) 0.3860(8) 0.0603(2) 0.0234(18) Uani 1 d . . .
O2 O 0.5639(4) 0.5770(9) 0.0913(2) 0.031(2) Uani 1 d . . .
O3 O 0.4523(4) 0.6120(8) 0.0587(2) 0.0262(19) Uani 1 d . . .
C11 C 0.5365(6) 0.2673(13) 0.0677(3) 0.024(3) Uani 1 d . . .
C21 C 0.5444(7) 0.2110(14) 0.1046(4) 0.041(3) Uani 1 d . . .
H21 H 0.5247 0.2543 0.1271 0.049 Uiso 1 calc R . .
C31 C 0.5817(7) 0.0893(15) 0.1090(4) 0.041(3) Uani 1 d . . .
H31 H 0.5873 0.0488 0.1346 0.049 Uiso 1 calc R . .
C41 C 0.6093(7) 0.0296(15) 0.0775(4) 0.042(4) Uani 1 d . . .
H41 H 0.6341 -0.0544 0.0806 0.050 Uiso 1 calc R . .
C51 C 0.6025(10) 0.0875(18) 0.0408(5) 0.070(6) Uani 1 d . . .
H51 H 0.6234 0.0452 0.0186 0.084 Uiso 1 calc R . .
C61 C 0.5652(7) 0.2079(17) 0.0355(4) 0.053(4) Uani 1 d . . .
H61 H 0.5598 0.2481 0.0099 0.063 Uiso 1 calc R . .
C12 C 0.6086(6) 0.5786(15) 0.0603(3) 0.032(3) Uani 1 d . . .
C22 C 0.6683(9) 0.517(3) 0.0681(6) 0.101(8) Uani 1 d . . .
H22 H 0.6770 0.4771 0.0934 0.121 Uiso 1 calc R . .
C32 C 0.7145(8) 0.514(3) 0.0389(7) 0.133(12) Uani 1 d . . .
H32 H 0.7531 0.4596 0.0420 0.160 Uiso 1 calc R . .
C42 C 0.7036(9) 0.595(3) 0.0036(6) 0.103(9) Uani 1 d . . .
H42 H 0.7381 0.6070 -0.0150 0.123 Uiso 1 calc R . .
C52 C 0.6458(8) 0.652(2) -0.0035(5) 0.065(5) Uani 1 d . . .
H52 H 0.6367 0.6958 -0.0283 0.077 Uiso 1 calc R . .
C62 C 0.5991(7) 0.6458(18) 0.0259(4) 0.053(4) Uani 1 d . . .
H62 H 0.5584 0.6913 0.0215 0.063 Uiso 1 calc R . .
C13 C 0.4129(6) 0.7245(13) 0.0705(3) 0.026(3) Uani 1 d . . .
C23 C 0.4374(6) 0.8559(15) 0.0710(4) 0.034(3) Uani 1 d . . .
H23 H 0.4822 0.8712 0.0651 0.041 Uiso 1 calc R . .
C33 C 0.3965(7) 0.9717(14) 0.0804(4) 0.037(3) Uani 1 d . . .
H33 H 0.4137 1.0648 0.0802 0.045 Uiso 1 calc R . .
C43 C 0.3335(7) 0.9502(15) 0.0895(4) 0.038(3) Uani 1 d . . .
H43 H 0.3064 1.0282 0.0960 0.046 Uiso 1 calc R . .
C53 C 0.3072(7) 0.8134(15) 0.0895(4) 0.044(4) Uani 1 d . . .
H53 H 0.2626 0.7979 0.0960 0.053 Uiso 1 calc R . .
C63 C 0.3478(6) 0.7016(14) 0.0797(4) 0.040(3) Uani 1 d . . .
H63 H 0.3308 0.6084 0.0794 0.048 Uiso 1 calc R . .
N1 N 0.3552(4) -0.0349(9) 0.2380(3) 0.018(2) Uani 1 d . . .
C71 C 0.3318(6) 0.0250(12) 0.2783(4) 0.031(3) Uani 1 d . . .
C72 C 0.2806(6) -0.0663(12) 0.3004(3) 0.023(3) Uani 1 d . . .
C73 C 0.2145(6) -0.0518(12) 0.2915(4) 0.029(3) Uani 1 d . . .
H73 H 0.2010 0.0087 0.2706 0.035 Uiso 1 calc R . .
C74 C 0.1686(6) -0.1254(12) 0.3133(3) 0.026(3) Uani 1 d . . .
H74 H 0.1236 -0.1188 0.3066 0.032 Uiso 1 calc R . .
C75 C 0.1878(6) -0.2073(14) 0.3442(4) 0.033(3) Uani 1 d . . .
H75 H 0.1558 -0.2533 0.3599 0.039 Uiso 1 calc R . .
C76 C 0.2531(6) -0.2251(15) 0.3534(4) 0.037(3) Uani 1 d . . .
H76 H 0.2660 -0.2866 0.3742 0.045 Uiso 1 calc R . .
C77 C 0.3006(6) -0.1493(14) 0.3308(4) 0.034(3) Uani 1 d . . .
H77 H 0.3457 -0.1570 0.3371 0.040 Uiso 1 calc R . .
C78 C 0.3791(5) -0.1862(11) 0.2426(3) 0.019(2) Uani 1 d . . .
H78A H 0.3434 -0.2431 0.2542 0.023 Uiso 1 calc R . .
H78B H 0.3884 -0.2246 0.2158 0.023 Uiso 1 calc R . .
C79 C 0.4388(6) -0.2045(14) 0.2679(3) 0.031(3) Uani 1 d . . .
H79A H 0.4316 -0.1602 0.2938 0.046 Uiso 1 calc R . .
H79B H 0.4763 -0.1601 0.2548 0.046 Uiso 1 calc R . .
H79C H 0.4476 -0.3053 0.2716 0.046 Uiso 1 calc R . .
C80 C 0.4098(6) 0.0660(13) 0.2253(4) 0.034(3) Uani 1 d . . .
H80A H 0.3922 0.1632 0.2245 0.041 Uiso 1 calc R . .
H80B H 0.4449 0.0636 0.2455 0.041 Uiso 1 calc R . .
C81 C 0.3002(5) -0.0408(12) 0.2077(4) 0.026(3) Uani 1 d . . .
H81A H 0.3166 -0.0888 0.1835 0.031 Uiso 1 calc R . .
H81B H 0.2646 -0.0995 0.2187 0.031 Uiso 1 calc R . .
C82 C 0.4391(6) 0.0317(13) 0.1850(4) 0.032(3) Uani 1 d . . .
H82A H 0.4520 -0.0678 0.1843 0.049 Uiso 1 calc R . .
H82B H 0.4775 0.0911 0.1804 0.049 Uiso 1 calc R . .
H82C H 0.4066 0.0494 0.1641 0.049 Uiso 1 calc R . .
C83 C 0.2719(6) 0.1002(13) 0.1955(4) 0.038(3) Uani 1 d . . .
H83A H 0.2568 0.1507 0.2192 0.058 Uiso 1 calc R . .
H83B H 0.2351 0.0851 0.1774 0.058 Uiso 1 calc R . .
H83C H 0.3055 0.1561 0.1821 0.058 Uiso 1 calc R . .

loop_
_atom_site_aniso_label
_atom_site_aniso_U_11
_atom_site_aniso_U_22
_atom_site_aniso_U_33
_atom_site_aniso_U_23
_atom_site_aniso_U_13
_atom_site_aniso_U_12
Pd1 0.0161(4) 0.0215(4) 0.0183(4) 0.0021(4) 0.0013(3) 0.0018(4)
Br1 0.0272(7) 0.0425(8) 0.0351(7) -0.0027(6) 0.0003(6) -0.0029(6)
Br3 0.0352(8) 0.0395(8) 0.0396(8) 0.0012(6) -0.0014(6) -0.0111(6)
Br2 0.0521(10) 0.0478(9) 0.0523(10) 0.0038(7) 0.0100(8) 0.0029(7)
P1 0.0167(15) 0.0274(16) 0.0198(15) 0.0009(13) -0.0007(12) 0.0008(13)
O1 0.021(4) 0.034(5) 0.015(4) 0.001(3) 0.001(3) 0.008(4)
O2 0.023(5) 0.045(5) 0.024(5) -0.002(4) 0.002(4) -0.002(4)
O3 0.031(5) 0.025(4) 0.023(4) 0.007(3) -0.001(4) 0.007(4)
C11 0.022(6) 0.031(7) 0.020(6) 0.001(5) 0.001(5) 0.007(5)
C21 0.038(8) 0.035(8) 0.049(9) 0.002(7) 0.010(7) 0.010(6)
C31 0.038(8) 0.044(8) 0.041(8) 0.015(7) 0.004(7) 0.002(7)
C41 0.038(8) 0.048(9) 0.039(8) 0.009(7) 0.000(7) 0.009(7)
C51 0.106(15) 0.066(11) 0.037(9) -0.007(8) 0.025(9) 0.052(11)
C61 0.059(10) 0.076(11) 0.023(7) 0.020(7) 0.015(7) 0.038(9)
C12 0.026(7) 0.053(9) 0.016(6) -0.007(6) 0.008(5) -0.009(6)
C22 0.050(12) 0.19(3) 0.061(13) 0.048(14) 0.017(10) 0.004(14)
C32 0.017(9) 0.27(4) 0.11(2) 0.06(2) 0.036(11) 0.029(14)
C42 0.038(11) 0.22(3) 0.048(12) 0.022(15) 0.029(9) -0.007(14)
C52 0.055(11) 0.106(15) 0.033(9) 0.016(9) 0.005(8) 0.002(11)
C62 0.026(7) 0.084(12) 0.048(9) 0.014(9) 0.012(7) 0.008(8)
C13 0.025(7) 0.030(7) 0.025(7) 0.009(5) -0.007(5) 0.003(6)
C23 0.020(7) 0.054(9) 0.029(7) 0.004(6) -0.003(5) 0.003(6)
C33 0.044(9) 0.034(8) 0.033(8) -0.004(6) -0.009(6) 0.002(6)
C43 0.034(8) 0.044(8) 0.037(8) -0.008(6) -0.011(6) 0.011(7)
C53 0.030(8) 0.054(10) 0.049(9) 0.014(7) -0.002(7) 0.002(7)
C63 0.023(7) 0.037(8) 0.060(10) 0.005(7) -0.013(6) 0.001(6)
N1 0.011(5) 0.022(5) 0.023(5) -0.003(4) 0.007(4) -0.002(4)
C71 0.030(7) 0.026(7) 0.037(7) -0.013(6) 0.013(6) -0.007(6)
C72 0.022(6) 0.022(6) 0.024(7) -0.011(5) 0.005(5) -0.004(5)
C73 0.036(8) 0.015(6) 0.035(7) -0.011(5) -0.003(6) 0.001(5)
C74 0.017(6) 0.030(7) 0.032(7) -0.009(6) 0.010(5) -0.004(5)
C75 0.025(7) 0.041(8) 0.032(7) -0.016(6) 0.005(6) -0.016(6)
C76 0.034(7) 0.055(9) 0.022(6) 0.000(6) -0.003(6) 0.009(7)
C77 0.021(7) 0.049(8) 0.031(7) -0.014(7) 0.005(6) 0.001(6)
C78 0.020(6) 0.013(5) 0.024(6) -0.003(5) -0.002(5) -0.002(5)
C79 0.029(7) 0.040(7) 0.025(7) -0.007(6) 0.001(5) 0.002(6)
C80 0.028(7) 0.020(6) 0.054(9) 0.003(6) 0.000(6) -0.016(6)
C81 0.016(6) 0.025(6) 0.037(7) 0.004(5) 0.002(5) -0.003(5)
C82 0.030(7) 0.037(8) 0.031(7) 0.004(6) 0.005(6) -0.011(6)
C83 0.024(7) 0.026(7) 0.065(10) 0.020(7) 0.006(7) 0.000(6)

loop_
_geom_bond_atom_site_label_1
_geom_bond_atom_site_label_2
_geom_bond_distance
_geom_bond_site_symmetry_2
_geom_bond_publ_flag
Pd1 P1 2.199(3) . ?
Pd1 Br1 2.3991(16) . ?
Pd1 Br3 2.4057(16) . ?
Pd1 Br2 2.4396(18) . ?
P1 O3 1.576(8) . ?
P1 O2 1.587(8) . ?
P1 O1 1.589(8) . ?
O1 C11 1.400(13) . ?
O2 C12 1.387(14) . ?
O3 C13 1.396(14) . ?
C11 C61 1.354(17) . ?
C11 C21 1.359(17) . ?
C21 C31 1.393(18) . ?
C31 C41 1.328(19) . ?
C41 C51 1.36(2) . ?
C51 C61 1.39(2) . ?
C12 C62 1.335(19) . ?
C12 C22 1.38(2) . ?
C22 C32 1.36(2) . ?
C32 C42 1.43(3) . ?
C42 C52 1.32(2) . ?
C52 C62 1.38(2) . ?
C13 C23 1.344(18) . ?
C13 C63 1.387(17) . ?
C23 C33 1.418(18) . ?
C33 C43 1.342(19) . ?
C43 C53 1.405(19) . ?
C53 C63 1.388(19) . ?
N1 C81 1.521(14) . ?
N1 C78 1.524(13) . ?
N1 C80 1.533(14) . ?
N1 C71 1.546(14) . ?
C71 C72 1.548(16) . ?
C72 C77 1.356(17) . ?
C72 C73 1.393(16) . ?
C73 C74 1.381(17) . ?
C74 C75 1.356(17) . ?
C75 C76 1.381(17) . ?
C76 C77 1.428(18) . ?
C78 C79 1.500(15) . ?
C80 C82 1.517(17) . ?
C81 C83 1.514(16) . ?
